data_4349088
loop_
_publ_author_name
'Calvo Galve, N\'estor'
'Gim\'enez-Marqu\'es, M\'onica'
'Palomino, Miguel'
'Valencia, Susana'
'Rey, Fernando'
'M\'inguez Espallargas, Guillermo'
'Coronado, Eugenio'

_publ_section_title
;
 Isostructural compartmentalized spin-crossover coordination polymers for
 gas confinement
;
_journal_issue 6
_journal_name_full 'Inorganic Chemistry Frontiers'
_journal_page_first 808
_journal_paper_doi 10.1039/C5QI00277J
_journal_volume 3
_journal_year 2016
_chemical_formula_sum 'C48 H42 B2 F8 Fe N24'
_chemical_formula_weight 1184.52
_space_group_crystal_system hexagonal
_space_group_IT_number 173
_space_group_name_Hall 'P 6c'
_space_group_name_H-M_alt 'P 63'
_atom_sites_solution_hydrogens geom
_audit_creation_method SHELXL-2014
_audit_update_record
;
2015-12-03 deposited with the CCDC.
2016-02-23 downloaded from the CCDC.
;
_cell_angle_alpha 90
_cell_angle_beta 90
_cell_angle_gamma 120
_cell_formula_units_Z 2
_cell_length_a 10.3650(10)
_cell_length_b 10.3650(10)
_cell_length_c 32.289(5)
_cell_measurement_reflns_used 515
_cell_measurement_temperature 240(2)
_cell_measurement_theta_max 13.1030
_cell_measurement_theta_min 3.9620
_cell_volume 3004.2(6)
_computing_cell_refinement
;
CrysAlisPro, Agilent Technologies,
Version 1.171.37.35 (release 13-08-2014 CrysAlis171 .NET)
(compiled Aug 13 2014,18:06:01)
;
_computing_data_collection
;
CrysAlisPro, Agilent Technologies,
Version 1.171.37.35 (release 13-08-2014 CrysAlis171 .NET)
(compiled Aug 13 2014,18:06:01)
;
_computing_data_reduction
;
CrysAlisPro, Agilent Technologies,
Version 1.171.37.35 (release 13-08-2014 CrysAlis171 .NET)
(compiled Aug 13 2014,18:06:01)
;
_computing_structure_refinement 'SHELXL-2014 (Sheldrick, 2014)'
_computing_structure_solution 'Bruker SHELXTL'
_diffrn_ambient_temperature 240(2)
_diffrn_detector_area_resol_mean 16.0267
_diffrn_measured_fraction_theta_full 0.978
_diffrn_measured_fraction_theta_max 0.996
_diffrn_measurement_device_type 'SuperNova, Single source at offset, Sapphire3'
_diffrn_measurement_method '\w scans'
_diffrn_radiation_type MoK\a
_diffrn_radiation_wavelength 0.71073
_diffrn_reflns_av_R_equivalents 0.4179
_diffrn_reflns_av_unetI/netI 0.3636
_diffrn_reflns_Laue_measured_fraction_full 0.978
_diffrn_reflns_Laue_measured_fraction_max 0.996
_diffrn_reflns_limit_h_max 11
_diffrn_reflns_limit_h_min -12
_diffrn_reflns_limit_k_max 12
_diffrn_reflns_limit_k_min -12
_diffrn_reflns_limit_l_max 38
_diffrn_reflns_limit_l_min -38
_diffrn_reflns_number 24825
_diffrn_reflns_point_group_measured_fraction_full 0.978
_diffrn_reflns_point_group_measured_fraction_max 0.996
_diffrn_reflns_theta_full 25.242
_diffrn_reflns_theta_max 25.020
_diffrn_reflns_theta_min 3.394
_diffrn_source 'SuperNova (Mo) X-ray Source'
_exptl_absorpt_coefficient_mu 0.330
_exptl_absorpt_correction_type none
_exptl_crystal_colour plate
_exptl_crystal_density_diffrn 1.309
_exptl_crystal_description colorless
_exptl_crystal_F_000 1212
_exptl_crystal_size_max 0.060
_exptl_crystal_size_mid 0.060
_exptl_crystal_size_min 0.010
_refine_diff_density_max 1.363
_refine_diff_density_min -0.686
_refine_diff_density_rms 0.200
_refine_ls_abs_structure_details
;

 Flack x determined using 268 quotients [(I+)-(I-)]/[(I+)+(I-)]

 (Parsons, Flack and Wagner, Acta Cryst. B69 (2013) 249-259).

;
_refine_ls_abs_structure_Flack 0.63(11)
_refine_ls_extinction_method none
_refine_ls_goodness_of_fit_ref 1.232
_refine_ls_hydrogen_treatment constr
_refine_ls_matrix_type full
_refine_ls_number_parameters 90
_refine_ls_number_reflns 3571
_refine_ls_number_restraints 46
_refine_ls_restrained_S_all 1.235
_refine_ls_R_factor_all 0.4058
_refine_ls_R_factor_gt 0.2271
_refine_ls_shift/su_max 0.000
_refine_ls_shift/su_mean 0.000
_refine_ls_structure_factor_coef Fsqd
_refine_ls_weighting_details 'w=1/[\s^2^(Fo^2^)+(0.1900P)^2^] where P=(Fo^2^+2Fc^2^)/3'
_refine_ls_weighting_scheme calc
_refine_ls_wR_factor_gt 0.4663
_refine_ls_wR_factor_ref 0.5406
_reflns_Friedel_coverage 0.962
_reflns_Friedel_fraction_full 0.978
_reflns_Friedel_fraction_max 0.997
_reflns_number_gt 1111
_reflns_number_total 3571
_reflns_threshold_expression 'I > 2\s(I)'
_cod_data_source_file c5qi00277j2.cif
_cod_data_source_block shelx
_cod_original_cell_volume 3004.2(7)
_cod_database_code 4349088
_shelx_space_group_comment
;

The symmetry employed for this shelxl refinement is uniquely defined

by the following loop, which should always be used as a source of

symmetry information in preference to the above space-group names.

They are only intended as comments.

;
_shelx_estimated_absorpt_t_min 0.980
_shelx_estimated_absorpt_t_max 0.997
_shelxl_version_number 2014-3

loop_
_space_group_symop_operation_xyz
'x, y, z'
'-y, x-y, z'
'-x+y, -x, z'
'-x, -y, z+1/2'
'y, -x+y, z+1/2'
'x-y, x, z+1/2'

loop_
_atom_site_label
_atom_site_type_symbol
_atom_site_fract_x
_atom_site_fract_y
_atom_site_fract_z
_atom_site_U_iso_or_equiv
_atom_site_adp_type
_atom_site_occupancy
_atom_site_site_symmetry_order
_atom_site_calc_flag
_atom_site_refinement_flags_posn
_atom_site_refinement_flags_adp
_atom_site_refinement_flags_occupancy
_atom_site_disorder_assembly
_atom_site_disorder_group
Fe1 Fe 0.0000 0.0000 0.1422(4) 0.048(2) Uani 1 3 d S T P . .
N1 N -0.040(3) 0.151(3) 0.1819(8) 0.062(10) Uiso 1 1 d D . . . .
N2 N -0.149(3) 0.085(3) 0.2100(9) 0.080(11) Uiso 1 1 d D . . . .
N3 N -0.144(3) 0.201(3) 0.2291(8) 0.060(9) Uiso 1 1 d D . . . .
N4 N -0.026(4) 0.326(3) 0.2150(9) 0.096(13) Uiso 1 1 d D . . . .
C5 C 0.035(4) 0.300(3) 0.1822(9) 0.056(11) Uiso 1 1 d D . . . .
H5 H 0.1099 0.3668 0.1643 0.067 Uiso 1 1 calc R U . . .
C6 C 0.021(3) 0.472(2) 0.2344(6) 0.042(9) Uiso 1 1 d D . . . .
H6A H -0.0421 0.5094 0.2237 0.063 Uiso 1 1 calc R U . . .
H6B H 0.1236 0.5414 0.2256 0.063 Uiso 1 1 calc R U . . .
C7 C 0.015(2) 0.4722(18) 0.2813(5) 0.034(8) Uiso 1 1 d DG . . . .
C8 C 0.099(2) 0.421(2) 0.3021(7) 0.063(10) Uiso 1 1 d G . . . .
H8 H 0.1565 0.3907 0.2871 0.075 Uiso 1 1 calc R U . . .
C9 C 0.096(2) 0.415(2) 0.3451(7) 0.070(11) Uiso 1 1 d G . . . .
H9 H 0.1526 0.3804 0.3592 0.083 Uiso 1 1 calc R U . . .
C10 C 0.011(2) 0.460(2) 0.3673(5) 0.028(8) Uiso 1 1 d DG . . . .
C11 C -0.072(2) 0.511(2) 0.3466(7) 0.098(15) Uiso 1 1 d G . . . .
H11 H -0.1303 0.5415 0.3616 0.118 Uiso 1 1 calc R U . . .
C12 C -0.070(2) 0.517(2) 0.3036(7) 0.057(10) Uiso 1 1 d G . . . .
H12 H -0.1264 0.5518 0.2895 0.069 Uiso 1 1 calc R U . . .
C13 C 0.022(3) 0.481(3) 0.4143(6) 0.082(14) Uiso 1 1 d DG . . . .
C14 C 0.136(3) 0.475(3) 0.4352(8) 0.094(14) Uiso 1 1 d G . . . .
H14 H 0.2143 0.4768 0.4202 0.113 Uiso 1 1 calc R U . . .
C15 C 0.134(3) 0.467(3) 0.4781(8) 0.098(15) Uiso 1 1 d G . . . .
H15 H 0.2111 0.4630 0.4922 0.117 Uiso 1 1 calc R U . . .
C16 C 0.018(3) 0.465(2) 0.5003(6) 0.086(15) Uiso 1 1 d DG . . . .
C17 C -0.096(2) 0.471(2) 0.4794(8) 0.079(12) Uiso 1 1 d G . . . .
H17 H -0.1748 0.4695 0.4944 0.094 Uiso 1 1 calc R U . . .
C18 C -0.094(2) 0.479(3) 0.4365(8) 0.081(13) Uiso 1 1 d G . . . .
H18 H -0.1717 0.4833 0.4224 0.097 Uiso 1 1 calc R U . . .
C19 C -0.005(5) 0.463(3) 0.5463(7) 0.111(19) Uiso 1 1 d D . . . .
H19A H 0.0809 0.5487 0.5589 0.166 Uiso 1 1 calc R U . . .
H19B H -0.0934 0.4723 0.5518 0.166 Uiso 1 1 calc R U . . .
N20 N -0.026(3) 0.325(3) 0.5652(7) 0.034(7) Uiso 1 1 d D . . . .
N21 N -0.154(4) 0.206(3) 0.5544(11) 0.15(2) Uiso 1 1 d D . . . .
N22 N -0.160(3) 0.099(4) 0.5786(8) 0.075(11) Uiso 1 1 d D . . . .
N23 N -0.051(3) 0.139(2) 0.6062(7) 0.040(8) Uiso 1 1 d D . . . .
C24 C 0.031(3) 0.277(2) 0.5936(7) 0.028(7) Uiso 1 1 d D . . . .
H24 H 0.1271 0.3389 0.6044 0.034 Uiso 1 1 calc R U . . .
B1 B -0.3333 0.3333 0.1349(9) 0.100 Uiso 0.5 3 d DS U P A 1
B1' B -0.3333 0.3333 0.1622(9) 0.100 Uiso 0.5 3 d DS U P A 2
F1 F -0.1964(16) 0.356(2) 0.1487(5) 0.100 Uiso 1 1 d D U . . .
F2 F -0.3333 0.3333 0.0921(8) 0.100 Uiso 0.5 3 d DS U P A 1
F2' F -0.3333 0.3333 0.2050(8) 0.100 Uiso 0.5 3 d DS U P A 2
B11 B 0.3333 0.6667 0.1414(9) 0.100 Uiso 0.5 3 d DS U P B 1
B11' B 0.3333 0.6667 0.1684(9) 0.100 Uiso 0.5 3 d DS U P B 2
F11 F 0.329(2) 0.5369(17) 0.1549(5) 0.100 Uiso 1 1 d D U . . .
F12 F 0.3333 0.6667 0.0985(7) 0.100 Uiso 0.5 3 d DS U P B 1
F12' F 0.3333 0.6667 0.2111(8) 0.100 Uiso 0.5 3 d DS U P B 2

loop_
_atom_site_aniso_label
_atom_site_aniso_U_11
_atom_site_aniso_U_22
_atom_site_aniso_U_33
_atom_site_aniso_U_23
_atom_site_aniso_U_13
_atom_site_aniso_U_12
Fe1 0.047(3) 0.047(3) 0.052(4) 0.000 0.000 0.0233(14)

loop_
_atom_type_symbol
_atom_type_description
_atom_type_scat_dispersion_real
_atom_type_scat_dispersion_imag
_atom_type_scat_source
C C 0.0033 0.0016 'International Tables Vol C Tables 4.2.6.8 and 6.1.1.4'
H H 0.0000 0.0000 'International Tables Vol C Tables 4.2.6.8 and 6.1.1.4'
B B 0.0013 0.0007 'International Tables Vol C Tables 4.2.6.8 and 6.1.1.4'
N N 0.0061 0.0033 'International Tables Vol C Tables 4.2.6.8 and 6.1.1.4'
F F 0.0171 0.0103 'International Tables Vol C Tables 4.2.6.8 and 6.1.1.4'
Fe Fe 0.3463 0.8444 'International Tables Vol C Tables 4.2.6.8 and 6.1.1.4'

loop_
_geom_angle_atom_site_label_1
_geom_angle_atom_site_label_2
_geom_angle_atom_site_label_3
_geom_angle
_geom_angle_site_symmetry_1
_geom_angle_site_symmetry_3
N23 Fe1 N23 92.7(10) 6_554 4_554
N23 Fe1 N23 92.7(10) 6_554 5_554
N23 Fe1 N23 92.7(10) 4_554 5_554
N23 Fe1 N1 176.4(11) 6_554 3
N23 Fe1 N1 86.6(9) 4_554 3
N23 Fe1 N1 90.9(9) 5_554 3
N23 Fe1 N1 86.6(10) 6_554 2
N23 Fe1 N1 90.9(9) 4_554 2
N23 Fe1 N1 176.4(11) 5_554 2
N1 Fe1 N1 89.9(10) 3 2
N23 Fe1 N1 90.9(9) 6_554 .
N23 Fe1 N1 176.4(11) 4_554 .
N23 Fe1 N1 86.6(10) 5_554 .
N1 Fe1 N1 89.9(10) 3 .
N1 Fe1 N1 89.9(10) 2 .
C5 N1 N2 116(3) . .
C5 N1 Fe1 128(2) . .
N2 N1 Fe1 116(2) . .
N3 N2 N1 102(3) . .
N2 N3 N4 109(2) . .
C5 N4 N3 112(2) . .
C5 N4 C6 127(2) . .
N3 N4 C6 122(2) . .
N1 C5 N4 101(3) . .
N1 C5 H5 129.7 . .
N4 C5 H5 129.7 . .
N4 C6 C7 115.7(18) . .
N4 C6 H6A 108.4 . .
C7 C6 H6A 108.4 . .
N4 C6 H6B 108.4 . .
C7 C6 H6B 108.4 . .
H6A C6 H6B 107.4 . .
C8 C7 C12 120.0 . .
C8 C7 C6 116.6(18) . .
C12 C7 C6 123.4(18) . .
C9 C8 C7 120.0 . .
C9 C8 H8 120.0 . .
C7 C8 H8 120.0 . .
C8 C9 C10 120.0 . .
C8 C9 H9 120.0 . .
C10 C9 H9 120.0 . .
C11 C10 C9 120.0 . .
C11 C10 C13 116(2) . .
C9 C10 C13 123(2) . .
C10 C11 C12 120.0 . .
C10 C11 H11 120.0 . .
C12 C11 H11 120.0 . .
C11 C12 C7 120.0 . .
C11 C12 H12 120.0 . .
C7 C12 H12 120.0 . .
C14 C13 C18 120.0 . .
C14 C13 C10 118(2) . .
C18 C13 C10 121(2) . .
C15 C14 C13 120.0 . .
C15 C14 H14 120.0 . .
C13 C14 H14 120.0 . .
C14 C15 C16 120.0 . .
C14 C15 H15 120.0 . .
C16 C15 H15 120.0 . .
C17 C16 C15 120.0 . .
C17 C16 C19 110(2) . .
C15 C16 C19 130(2) . .
C16 C17 C18 120.0 . .
C16 C17 H17 120.0 . .
C18 C17 H17 120.0 . .
C17 C18 C13 120.0 . .
C17 C18 H18 120.0 . .
C13 C18 H18 120.0 . .
N20 C19 C16 111.5(17) . .
N20 C19 H19A 109.3 . .
C16 C19 H19A 109.3 . .
N20 C19 H19B 109.3 . .
C16 C19 H19B 109.3 . .
H19A C19 H19B 108.0 . .
C24 N20 N21 105(3) . .
C24 N20 C19 142(3) . .
N21 N20 C19 113(3) . .
N20 N21 N22 103(3) . .
N21 N22 N23 117(3) . .
C24 N23 N22 97(3) . .
C24 N23 Fe1 132.0(19) . 4
N22 N23 Fe1 128(2) . 4
N23 C24 N20 117(2) . .
N23 C24 H24 121.3 . .
N20 C24 H24 121.3 . .
F2 B1 F1 108.6(11) . 3_455
F2 B1 F1 108.6(11) . 2_565
F1 B1 F1 110.3(10) 3_455 2_565
F2 B1 F1 108.6(11) . .
F1 B1 F1 110.3(10) 3_455 .
F1 B1 F1 110.3(11) 2_565 .
F2' B1' F1 108.4(11) . 3_455
F2' B1' F1 108.4(11) . 2_565
F1 B1' F1 110.5(10) 3_455 2_565
F2' B1' F1 108.4(11) . .
F1 B1' F1 110.5(10) 3_455 .
F1 B1' F1 110.5(10) 2_565 .
F12 B11 F11 108.2(11) . 3_565
F12 B11 F11 108.2(11) . .
F11 B11 F11 110.7(10) 3_565 .
F12 B11 F11 108.2(11) . 2_665
F11 B11 F11 110.7(10) 3_565 2_665
F11 B11 F11 110.7(10) . 2_665
F12' B11' F11 108.3(11) . 3_565
F12' B11' F11 108.3(11) . 2_665
F11 B11' F11 110.7(10) 3_565 2_665
F12' B11' F11 108.3(11) . .
F11 B11' F11 110.7(10) 3_565 .
F11 B11' F11 110.7(10) 2_665 .

loop_
_geom_bond_atom_site_label_1
_geom_bond_atom_site_label_2
_geom_bond_distance
_geom_bond_site_symmetry_2
Fe1 N23 2.11(2) 6_554
Fe1 N23 2.11(2) 4_554
Fe1 N23 2.11(2) 5_554
Fe1 N1 2.22(3) 3
Fe1 N1 2.22(3) 2
Fe1 N1 2.22(3) .
N1 C5 1.329(14) .
N1 N2 1.346(13) .
N2 N3 1.329(13) .
N3 N4 1.345(14) .
N4 C5 1.330(13) .
N4 C6 1.473(13) .
C5 H5 0.9400 .
C6 C7 1.518(13) .
C6 H6A 0.9800 .
C6 H6B 0.9800 .
C7 C8 1.3900 .
C7 C12 1.3900 .
C8 C9 1.3900 .
C8 H8 0.9400 .
C9 C10 1.3900 .
C9 H9 0.9400 .
C10 C11 1.3900 .
C10 C13 1.529(16) .
C11 C12 1.3900 .
C11 H11 0.9400 .
C12 H12 0.9400 .
C13 C14 1.3900 .
C13 C18 1.3900 .
C14 C15 1.3900 .
C14 H14 0.9400 .
C15 C16 1.3900 .
C15 H15 0.9400 .
C16 C17 1.3900 .
C16 C19 1.504(14) .
C17 C18 1.3900 .
C17 H17 0.9400 .
C18 H18 0.9400 .
C19 N20 1.469(13) .
C19 H19A 0.9800 .
C19 H19B 0.9800 .
N20 C24 1.319(13) .
N20 N21 1.329(14) .
N21 N22 1.331(14) .
N22 N23 1.333(13) .
N23 C24 1.308(13) .
N23 Fe1 2.11(2) 4
C24 H24 0.9400 .
B1 F2 1.382(14) .
B1 F1 1.388(10) 3_455
B1 F1 1.388(10) 2_565
B1 F1 1.388(10) .
B1' F2' 1.381(14) .
B1' F1 1.387(10) 3_455
B1' F1 1.387(10) 2_565
B1' F1 1.387(10) .
B11 F12 1.383(14) .
B11 F11 1.394(10) 3_565
B11 F11 1.394(10) .
B11 F11 1.395(10) 2_665
B11' F12' 1.379(14) .
B11' F11 1.395(10) 3_565
B11' F11 1.395(10) 2_665
B11' F11 1.395(10) .
